data_2213212
loop_
_publ_author_name
'Hoong-Kun Fun'
'Sompong Boonsri'
'Suchada Chantrapromma'
'Nawong Boonnak'
'Chatchanok Karalai'

_publ_section_title
;
 3,6,9-Trimethyl-2,3-dihydrobenzo[<i>de</i>]chromene-7,8-dione
;
_journal_coeditor_code CI2328
_journal_issue 5
_journal_name_full 'Acta Crystallographica Section E'
_journal_page_first o2127
_journal_page_last o2129
_journal_paper_doi 10.1107/S1600536807014547
_journal_volume 63
_journal_year 2007
_chemical_formula_iupac 'C15 H14 O3'
_chemical_formula_moiety 'C15 H14 O3'
_chemical_formula_sum 'C15 H14 O3'
_chemical_formula_weight 242.26
_chemical_melting_point 382.0(10)
_chemical_name_common
;
3,6,9-trimethyl-2,3-dihydrobenzo[de]chromene-7,8-dione
;
_chemical_name_systematic
;
3,6,9-trimethyl-2,3-dihydrobenzo[de]chromene-7,8-dione
;
_space_group_IT_number 4
_symmetry_cell_setting monoclinic
_symmetry_space_group_name_Hall 'P 2yb'
_symmetry_space_group_name_H-M 'P 1 21 1'
_atom_sites_solution_hydrogens geom
_atom_sites_solution_primary direct
_atom_sites_solution_secondary difmap
_audit_creation_method SHELXL-97
_cell_angle_alpha 90.00
_cell_angle_beta 98.2160(10)
_cell_angle_gamma 90.00
_cell_formula_units_Z 8
_cell_length_a 7.16150(10)
_cell_length_b 18.6558(3)
_cell_length_c 18.0323(3)
_cell_measurement_reflns_used 7133
_cell_measurement_temperature 100.00(10)
_cell_measurement_theta_max 30.00
_cell_measurement_theta_min 1.14
_cell_volume 2384.45(6)
_computing_cell_refinement APEX2
_computing_data_collection 'APEX2 (Bruker, 2005)'
_computing_data_reduction 'SAINT (Bruker, 2005)'
_computing_molecular_graphics SHELXTL
_computing_publication_material 'SHELXTL and PLATON (Spek, 2003)'
_computing_structure_refinement SHELXTL
_computing_structure_solution 'SHELXTL (Sheldrick, 1998)'
_diffrn_ambient_temperature 100.00(10)
_diffrn_detector_area_resol_mean 8.33
_diffrn_measured_fraction_theta_full 1.000
_diffrn_measured_fraction_theta_max 1.000
_diffrn_measurement_device_type
;
Bruker SMART APEX2 CCD area-detector
;
_diffrn_measurement_method \w
_diffrn_radiation_monochromator graphite
_diffrn_radiation_source 'fine-focus sealed tube'
_diffrn_radiation_type MoK\a
_diffrn_radiation_wavelength 0.71073
_diffrn_reflns_av_R_equivalents 0.0802
_diffrn_reflns_av_sigmaI/netI 0.0831
_diffrn_reflns_limit_h_max 10
_diffrn_reflns_limit_h_min -10
_diffrn_reflns_limit_k_max 26
_diffrn_reflns_limit_k_min -23
_diffrn_reflns_limit_l_max 24
_diffrn_reflns_limit_l_min -25
_diffrn_reflns_number 30798
_diffrn_reflns_theta_full 30.00
_diffrn_reflns_theta_max 30.00
_diffrn_reflns_theta_min 1.14
_diffrn_standards_number 0
_exptl_absorpt_coefficient_mu 0.094
_exptl_absorpt_correction_T_max 0.9912
_exptl_absorpt_correction_T_min 0.9710
_exptl_absorpt_correction_type multi-scan
_exptl_absorpt_process_details '(SADABS; Bruker, 2005)'
_exptl_crystal_colour Orange
_exptl_crystal_density_diffrn 1.350
_exptl_crystal_density_method 'not measured'
_exptl_crystal_description Block
_exptl_crystal_F_000 1024
_exptl_crystal_size_max 0.32
_exptl_crystal_size_mid 0.20
_exptl_crystal_size_min 0.10
_refine_diff_density_max 0.316
_refine_diff_density_min -0.228
_refine_ls_extinction_method none
_refine_ls_goodness_of_fit_ref 1.011
_refine_ls_hydrogen_treatment constr
_refine_ls_matrix_type full
_refine_ls_number_parameters 661
_refine_ls_number_reflns 7133
_refine_ls_number_restraints 1
_refine_ls_restrained_S_all 1.011
_refine_ls_R_factor_all 0.1133
_refine_ls_R_factor_gt 0.0614
_refine_ls_shift/su_max 0.001
_refine_ls_shift/su_mean 0.000
_refine_ls_structure_factor_coef Fsqd
_refine_ls_weighting_details 'calc w=1/[\s^2^(Fo^2^)+(0.0867P)^2^] where P=(Fo^2^+2Fc^2^)/3'
_refine_ls_weighting_scheme calc
_refine_ls_wR_factor_gt 0.1321
_refine_ls_wR_factor_ref 0.1664
_reflns_number_gt 4478
_reflns_number_total 7133
_reflns_threshold_expression I>2\s(I)
_cod_data_source_file ci2328.cif
_cod_data_source_block I
_cod_depositor_comments
;
The following automatic conversions were performed:
'_symmetry_cell_setting' value 'Monoclinic' changed to 'monoclinic'
according to '/home/saulius/struct/CIF-dictionaries/cif_core.dic'
dictionary named 'cif_core.dic' version 2.4.1 from 2010-06-29.

Automatic conversion script
Id: cif_fix_enum 1527 2010-12-29 10:47:43Z saulius 

The following automatic conversions were performed:

'_chemical_melting_point' value '381-383' was changed to '382.0(10)'
- the average value was taken and precision was estimated.

Automatic conversion script
Id: cif_fix_values 1646 2011-03-28 12:23:43Z adriana 

The following automatic conversions were performed:

'_chemical_melting_point' value '381-383' was changed to '382.0(10)'
- the average value was taken and precision was
estimated.

'_symmetry_cell_setting' value 'Monoclinic' changed to
'monoclinic' according to
/home/saulius/struct/CIF-dictionaries/cif_core.dic dictionary named
'cif_core.dic' version 2.4.1 from 2010-06-29.

Automatic conversion script
Id: cif_fix_values 1715 2011-07-08 13:25:40Z adriana 
;
_cod_original_sg_symbol_H-M 'P 21'
_cod_database_code 2213212
_cod_database_fobs_code 2213212

loop_
_symmetry_equiv_pos_as_xyz
'x, y, z'
'-x, y+1/2, -z'

loop_
_atom_site_type_symbol
_atom_site_label
_atom_site_fract_x
_atom_site_fract_y
_atom_site_fract_z
_atom_site_U_iso_or_equiv
_atom_site_adp_type
_atom_site_calc_flag
_atom_site_refinement_flags
_atom_site_occupancy
O O1A 0.6580(4) 0.21187(14) 0.70449(15) 0.0282(6) Uani d . 1
O O2A 0.5580(5) 0.05077(16) 0.50539(17) 0.0397(8) Uani d . 1
O O3A 0.5400(5) 0.15793(17) 0.40699(16) 0.0369(7) Uani d . 1
C C1A 0.5790(5) 0.2599(2) 0.5788(2) 0.0206(8) Uani d . 1
C C2A 0.6183(5) 0.1992(2) 0.6299(2) 0.0220(8) Uani d . 1
C C3A 0.6100(6) 0.1286(2) 0.6089(2) 0.0259(9) Uani d . 1
C C4A 0.5695(6) 0.1118(2) 0.5300(2) 0.0290(9) Uani d . 1
C C5A 0.5494(6) 0.1743(2) 0.4720(2) 0.0258(9) Uani d . 1
C C6A 0.5450(5) 0.2486(2) 0.5000(2) 0.0210(8) Uani d . 1
C C7A 0.5062(6) 0.3073(2) 0.4513(2) 0.0268(9) Uani d . 1
C C8A 0.4989(6) 0.3753(2) 0.4825(2) 0.0288(9) Uani d . 1
H H8AA 0.4713 0.4144 0.4509 0.035 Uiso calc R 1
C C9A 0.5309(6) 0.3867(2) 0.5586(2) 0.0287(9) Uani d . 1
H H9AA 0.5256 0.4329 0.5774 0.034 Uiso calc R 1
C C10A 0.5715(5) 0.3286(2) 0.6081(2) 0.0228(8) Uani d . 1
C C11A 0.6075(6) 0.3408(2) 0.6920(2) 0.0250(8) Uani d . 1
H H11A 0.6750 0.3864 0.7013 0.030 Uiso calc R 1
C C12A 0.7348(6) 0.2819(2) 0.7266(2) 0.0296(9) Uani d . 1
H H12A 0.8582 0.2869 0.7109 0.036 Uiso calc R 1
H H12B 0.7500 0.2860 0.7807 0.036 Uiso calc R 1
C C13A 0.6482(7) 0.0684(2) 0.6645(2) 0.0349(10) Uani d . 1
H H13A 0.7416 0.0833 0.7052 0.052 Uiso calc R 1
H H13B 0.6937 0.0274 0.6403 0.052 Uiso calc R 1
H H13C 0.5338 0.0561 0.6835 0.052 Uiso calc R 1
C C14A 0.4724(7) 0.2999(3) 0.3673(2) 0.0344(10) Uani d . 1
H H14A 0.4366 0.3455 0.3450 0.052 Uiso calc R 1
H H14B 0.3731 0.2658 0.3532 0.052 Uiso calc R 1
H H14C 0.5858 0.2836 0.3500 0.052 Uiso calc R 1
C C15A 0.4225(6) 0.3460(2) 0.7260(2) 0.0299(9) Uani d . 1
H H15A 0.4507 0.3567 0.7785 0.045 Uiso calc R 1
H H15B 0.3563 0.3012 0.7193 0.045 Uiso calc R 1
H H15C 0.3452 0.3835 0.7013 0.045 Uiso calc R 1
O O1B 0.0281(6) -0.00811(17) 0.47135(18) 0.0447(9) Uani d . 1
O O2B 0.1842(5) 0.08673(19) 0.71010(17) 0.0439(8) Uani d . 1
O O3B 0.0985(4) 0.21937(17) 0.65883(17) 0.0362(7) Uani d . 1
C C1B 0.0381(6) 0.1206(2) 0.4840(2) 0.0258(9) Uani d . 1
C C2B 0.0554(6) 0.0488(2) 0.5175(2) 0.0309(10) Uani d . 1
C C3B 0.1082(7) 0.0355(2) 0.5917(2) 0.0344(10) Uani d . 1
C C4B 0.1359(6) 0.0942(2) 0.6426(2) 0.0310(9) Uani d . 1
C C5B 0.0954(6) 0.1717(2) 0.6135(2) 0.0270(9) Uani d . 1
C C6B 0.0550(6) 0.1828(2) 0.5303(2) 0.0281(9) Uani d . 1
C C7B 0.0395(6) 0.2515(2) 0.4986(2) 0.0271(9) Uani d . 1
C C8B 0.0118(6) 0.2565(2) 0.4203(3) 0.0327(10) Uani d . 1
H H8BA 0.0028 0.3014 0.3978 0.039 Uiso calc R 1
C C9B -0.0024(6) 0.1962(2) 0.3762(2) 0.0290(9) Uani d . 1
H H9BA -0.0181 0.2016 0.3244 0.035 Uiso calc R 1
C C10B 0.0056(6) 0.1278(2) 0.4060(2) 0.0269(9) Uani d . 1
C C11B -0.0124(7) 0.0629(2) 0.3567(2) 0.0331(10) Uani d . 1
H H11B -0.1054 0.0734 0.3127 0.040 Uiso calc R 1
C C12B -0.0878(8) 0.0028(3) 0.3993(3) 0.0422(12) Uani d . 1
H H12C -0.2159 0.0139 0.4071 0.051 Uiso calc R 1
H H12D -0.0908 -0.0409 0.3702 0.051 Uiso calc R 1
C C13B 0.1301(9) -0.0389(3) 0.6226(3) 0.0489(14) Uani d . 1
H H13D 0.1818 -0.0693 0.5876 0.073 Uiso calc R 1
H H13E 0.0092 -0.0570 0.6306 0.073 Uiso calc R 1
H H13F 0.2136 -0.0382 0.6692 0.073 Uiso calc R 1
C C14B 0.0538(7) 0.3195(2) 0.5433(3) 0.0350(11) Uani d . 1
H H14D 0.1694 0.3195 0.5777 0.052 Uiso calc R 1
H H14E -0.0512 0.3228 0.5708 0.052 Uiso calc R 1
H H14F 0.0525 0.3598 0.5101 0.052 Uiso calc R 1
C C15B 0.1747(7) 0.0454(2) 0.3298(2) 0.0365(11) Uani d . 1
H H15D 0.2093 0.0840 0.2992 0.055 Uiso calc R 1
H H15E 0.1620 0.0020 0.3010 0.055 Uiso calc R 1
H H15F 0.2707 0.0393 0.3723 0.055 Uiso calc R 1
O O1C 0.4970(4) 0.23221(15) 1.19470(15) 0.0305(7) Uani d . 1
O O2C 0.5707(5) 0.40133(17) 1.01213(18) 0.0384(8) Uani d . 1
O O3C 0.6244(4) 0.29885(18) 0.91400(17) 0.0352(7) Uani d . 1
C C1C 0.5238(5) 0.1891(2) 1.0696(2) 0.0200(8) Uani d . 1
C C2C 0.5218(6) 0.2485(2) 1.1238(2) 0.0253(8) Uani d . 1
C C3C 0.5330(6) 0.3195(2) 1.1074(2) 0.0292(9) Uani d . 1
C C4C 0.5597(6) 0.3387(2) 1.0318(2) 0.0289(9) Uani d . 1
C C5C 0.5808(6) 0.2800(2) 0.9737(2) 0.0264(9) Uani d . 1
C C6C 0.5520(6) 0.2039(2) 0.9942(2) 0.0235(8) Uani d . 1
C C7C 0.5458(6) 0.1485(2) 0.9417(2) 0.0281(9) Uani d . 1
C C8C 0.5140(6) 0.0791(2) 0.9657(2) 0.0291(9) Uani d . 1
H H8CA 0.5122 0.0415 0.9318 0.035 Uiso calc R 1
C C9C 0.4853(6) 0.0645(2) 1.0381(2) 0.0278(9) Uani d . 1
H H9CA 0.4622 0.0176 1.0516 0.033 Uiso calc R 1
C C10C 0.4904(5) 0.1192(2) 1.0918(2) 0.0232(8) Uani d . 1
C C11C 0.4568(6) 0.1035(2) 1.1708(2) 0.0263(9) Uani d . 1
H H11C 0.3210 0.1059 1.1728 0.032 Uiso calc R 1
C C12C 0.5541(6) 0.1611(2) 1.2211(2) 0.0303(9) Uani d . 1
H H12E 0.5240 0.1547 1.2715 0.036 Uiso calc R 1
H H12F 0.6896 0.1564 1.2231 0.036 Uiso calc R 1
C C13C 0.5224(7) 0.3783(2) 1.1636(3) 0.0379(11) Uani d . 1
H H13G 0.5332 0.3581 1.2130 0.057 Uiso calc R 1
H H13H 0.4037 0.4027 1.1524 0.057 Uiso calc R 1
H H13I 0.6234 0.4117 1.1613 0.057 Uiso calc R 1
C C14C 0.5694(6) 0.1594(3) 0.8602(2) 0.0320(10) Uani d . 1
H H14G 0.5439 0.1153 0.8333 0.048 Uiso calc R 1
H H14H 0.6964 0.1744 0.8571 0.048 Uiso calc R 1
H H14I 0.4830 0.1956 0.8385 0.048 Uiso calc R 1
C C15C 0.5297(7) 0.0300(2) 1.2000(2) 0.0327(10) Uani d . 1
H H15G 0.5087 0.0245 1.2511 0.049 Uiso calc R 1
H H15H 0.6623 0.0265 1.1974 0.049 Uiso calc R 1
H H15I 0.4637 -0.0071 1.1700 0.049 Uiso calc R 1
O O1D 1.0754(5) 0.37834(17) 1.05163(17) 0.0385(8) Uani d . 1
O O2D 0.9971(4) 0.16851(17) 1.18210(17) 0.0344(7) Uani d . 1
O O3D 0.9832(4) 0.08972(17) 1.05741(17) 0.0362(7) Uani d . 1
C C1D 1.0648(5) 0.2665(2) 0.9836(2) 0.0225(8) Uani d . 1
C C2D 1.0529(6) 0.3061(2) 1.0529(2) 0.0289(9) Uani d . 1
C C3D 1.0312(6) 0.2760(2) 1.1192(2) 0.0299(9) Uani d . 1
C C4D 1.0137(6) 0.1999(2) 1.1236(2) 0.0293(9) Uani d . 1
C C5D 1.0099(5) 0.1535(2) 1.0520(2) 0.0267(9) Uani d . 1
C C6D 1.0425(5) 0.1904(2) 0.9816(2) 0.0255(9) Uani d . 1
C C7D 1.0586(5) 0.1517(2) 0.9159(2) 0.0264(9) Uani d . 1
C C8D 1.1000(6) 0.1899(2) 0.8539(2) 0.0283(9) Uani d . 1
H H8DA 1.1119 0.1652 0.8100 0.034 Uiso calc R 1
C C9D 1.1241(5) 0.2637(2) 0.8556(2) 0.0269(9) Uani d . 1
H H9DA 1.1552 0.2872 0.8135 0.032 Uiso calc R 1
C C10D 1.1024(6) 0.3034(2) 0.9195(2) 0.0253(9) Uani d . 1
C C11D 1.1177(6) 0.3842(2) 0.9189(2) 0.0292(9) Uani d . 1
H H11D 1.2514 0.3974 0.9287 0.035 Uiso calc R 1
C C12D 1.0205(7) 0.4143(2) 0.9807(2) 0.0362(11) Uani d . 1
H H12G 1.0501 0.4649 0.9866 0.043 Uiso calc R 1
H H12H 0.8851 0.4099 0.9667 0.043 Uiso calc R 1
C C13D 1.0272(8) 0.3190(3) 1.1908(3) 0.0398(11) Uani d . 1
H H13J 1.0288 0.3693 1.1795 0.060 Uiso calc R 1
H H13K 1.1358 0.3072 1.2263 0.060 Uiso calc R 1
H H13L 0.9147 0.3077 1.2116 0.060 Uiso calc R 1
C C14D 1.0288(6) 0.0721(2) 0.9077(3) 0.0317(10) Uani d . 1
H H14J 1.0474 0.0576 0.8582 0.048 Uiso calc R 1
H H14K 0.9026 0.0604 0.9157 0.048 Uiso calc R 1
H H14L 1.1173 0.0475 0.9440 0.048 Uiso calc R 1
C C15D 1.0303(7) 0.4193(2) 0.8452(2) 0.0329(10) Uani d . 1
H H15J 1.0345 0.4705 0.8506 0.049 Uiso calc R 1
H H15K 0.9015 0.4040 0.8329 0.049 Uiso calc R 1
H H15L 1.1000 0.4053 0.8059 0.049 Uiso calc R 1

loop_
_atom_site_aniso_label
_atom_site_aniso_U_11
_atom_site_aniso_U_22
_atom_site_aniso_U_33
_atom_site_aniso_U_12
_atom_site_aniso_U_13
_atom_site_aniso_U_23
O1A 0.0432(17) 0.0232(15) 0.0188(14) 0.0001(13) 0.0057(12) -0.0015(11)
O2A 0.067(2) 0.0238(17) 0.0289(17) -0.0033(16) 0.0087(16) -0.0068(13)
O3A 0.054(2) 0.0357(18) 0.0208(15) -0.0065(16) 0.0052(14) -0.0057(14)
C1A 0.0208(18) 0.0224(19) 0.0186(18) -0.0016(16) 0.0030(15) 0.0022(15)
C2A 0.0267(19) 0.025(2) 0.0156(17) 0.0025(17) 0.0062(15) 0.0032(15)
C3A 0.030(2) 0.023(2) 0.027(2) 0.0040(17) 0.0085(17) 0.0042(17)
C4A 0.039(2) 0.023(2) 0.027(2) -0.0039(18) 0.0121(18) -0.0056(17)
C5A 0.029(2) 0.026(2) 0.023(2) -0.0027(17) 0.0049(16) -0.0006(16)
C6A 0.0235(19) 0.0230(19) 0.0170(17) -0.0015(16) 0.0047(15) 0.0006(15)
C7A 0.028(2) 0.028(2) 0.025(2) 0.0008(18) 0.0066(17) 0.0029(18)
C8A 0.034(2) 0.027(2) 0.025(2) 0.0002(18) 0.0045(18) 0.0079(17)
C9A 0.033(2) 0.022(2) 0.031(2) 0.0010(18) 0.0036(18) 0.0031(17)
C10A 0.0230(19) 0.026(2) 0.0197(19) -0.0022(16) 0.0038(16) -0.0002(15)
C11A 0.029(2) 0.0217(19) 0.0238(19) -0.0052(17) 0.0027(17) -0.0030(17)
C12A 0.036(2) 0.030(2) 0.022(2) -0.0030(18) 0.0017(18) -0.0050(17)
C13A 0.050(3) 0.025(2) 0.033(2) 0.001(2) 0.016(2) 0.0028(18)
C14A 0.045(3) 0.038(3) 0.019(2) 0.000(2) 0.0018(19) 0.0070(18)
C15A 0.034(2) 0.030(2) 0.027(2) 0.0034(19) 0.0075(18) 0.0001(18)
O1B 0.081(3) 0.0230(17) 0.0297(17) -0.0059(16) 0.0055(17) -0.0043(14)
O2B 0.064(2) 0.044(2) 0.0234(16) 0.0118(18) 0.0046(15) -0.0008(14)
O3B 0.0461(19) 0.0329(17) 0.0314(16) -0.0068(15) 0.0112(14) -0.0119(14)
C1B 0.032(2) 0.0202(19) 0.027(2) 0.0000(17) 0.0102(17) -0.0037(16)
C2B 0.044(3) 0.023(2) 0.028(2) -0.0015(19) 0.0096(19) -0.0015(18)
C3B 0.046(3) 0.028(2) 0.029(2) 0.002(2) 0.009(2) 0.0022(18)
C4B 0.036(2) 0.032(2) 0.027(2) 0.0004(19) 0.0077(18) -0.0002(18)
C5B 0.027(2) 0.030(2) 0.025(2) -0.0014(18) 0.0079(17) -0.0020(18)
C6B 0.031(2) 0.023(2) 0.032(2) -0.0035(18) 0.0092(18) -0.0009(18)
C7B 0.025(2) 0.022(2) 0.035(2) 0.0012(17) 0.0065(18) -0.0022(17)
C8B 0.035(2) 0.026(2) 0.037(2) -0.0004(19) 0.006(2) 0.0015(19)
C9B 0.031(2) 0.032(2) 0.024(2) -0.0024(19) 0.0017(17) 0.0003(18)
C10B 0.028(2) 0.024(2) 0.029(2) -0.0013(18) 0.0048(17) -0.0038(17)
C11B 0.043(3) 0.032(2) 0.024(2) 0.001(2) 0.0022(19) -0.0055(18)
C12B 0.063(3) 0.026(2) 0.038(3) -0.011(2) 0.006(2) -0.004(2)
C13B 0.086(4) 0.028(2) 0.034(3) 0.006(3) 0.013(3) 0.001(2)
C14B 0.037(2) 0.024(2) 0.044(3) -0.0013(19) 0.006(2) -0.0072(19)
C15B 0.051(3) 0.029(2) 0.031(2) 0.006(2) 0.008(2) -0.0076(19)
O1C 0.0478(19) 0.0247(15) 0.0206(14) 0.0017(14) 0.0103(13) 0.0032(12)
O2C 0.0460(19) 0.0268(17) 0.0431(19) 0.0019(14) 0.0085(16) 0.0098(15)
O3C 0.0364(17) 0.0425(18) 0.0273(16) 0.0010(15) 0.0069(13) 0.0079(14)
C1C 0.0202(17) 0.0201(19) 0.0192(18) 0.0030(15) 0.0011(15) 0.0032(15)
C2C 0.030(2) 0.023(2) 0.0225(19) 0.0009(17) 0.0028(16) -0.0019(16)
C3C 0.035(2) 0.024(2) 0.030(2) 0.0029(18) 0.0077(18) -0.0028(17)
C4C 0.025(2) 0.029(2) 0.031(2) 0.0011(19) 0.0028(18) 0.0077(19)
C5C 0.0195(19) 0.032(2) 0.027(2) 0.0000(17) -0.0001(16) 0.0072(18)
C6C 0.0252(19) 0.028(2) 0.0167(18) -0.0012(17) 0.0016(15) 0.0031(15)
C7C 0.0234(19) 0.035(2) 0.026(2) 0.0015(18) 0.0031(16) 0.0004(18)
C8C 0.030(2) 0.027(2) 0.031(2) -0.0013(18) 0.0037(18) -0.0072(18)
C9C 0.029(2) 0.023(2) 0.031(2) -0.0042(18) 0.0033(18) 0.0002(17)
C10C 0.0233(19) 0.023(2) 0.023(2) 0.0024(16) 0.0020(16) 0.0020(16)
C11C 0.027(2) 0.026(2) 0.026(2) 0.0042(17) 0.0069(17) 0.0080(17)
C12C 0.040(2) 0.026(2) 0.027(2) 0.0025(19) 0.0081(18) 0.0050(18)
C13C 0.055(3) 0.025(2) 0.033(2) 0.002(2) 0.006(2) -0.0042(19)
C14C 0.036(2) 0.045(3) 0.0162(19) 0.004(2) 0.0069(17) -0.0010(18)
C15C 0.044(3) 0.025(2) 0.029(2) 0.007(2) 0.0064(19) 0.0093(18)
O1D 0.059(2) 0.0290(17) 0.0270(17) -0.0052(16) 0.0044(15) -0.0035(13)
O2D 0.0378(17) 0.0371(18) 0.0290(16) 0.0044(14) 0.0070(13) 0.0092(14)
O3D 0.0417(18) 0.0303(18) 0.0378(18) 0.0000(15) 0.0105(15) 0.0035(14)
C1D 0.0200(19) 0.025(2) 0.0218(19) -0.0001(16) 0.0006(15) 0.0025(16)
C2D 0.032(2) 0.027(2) 0.028(2) 0.0028(18) 0.0054(18) -0.0015(18)
C3D 0.029(2) 0.032(2) 0.028(2) 0.0044(18) 0.0040(18) 0.0018(18)
C4D 0.0230(19) 0.039(3) 0.027(2) 0.0046(19) 0.0056(17) 0.0049(19)
C5D 0.0233(19) 0.029(2) 0.027(2) 0.0055(18) 0.0015(16) 0.0042(18)
C6D 0.0201(18) 0.030(2) 0.026(2) 0.0022(17) 0.0037(16) -0.0015(17)
C7D 0.0226(18) 0.028(2) 0.029(2) 0.0035(17) 0.0014(16) 0.0006(18)
C8D 0.027(2) 0.031(2) 0.027(2) 0.0009(18) 0.0027(17) -0.0021(18)
C9D 0.023(2) 0.037(2) 0.022(2) 0.0035(18) 0.0043(16) 0.0012(17)
C10D 0.026(2) 0.026(2) 0.024(2) 0.0007(17) 0.0022(16) 0.0015(17)
C11D 0.034(2) 0.025(2) 0.029(2) -0.0011(18) 0.0035(18) 0.0031(17)
C12D 0.053(3) 0.024(2) 0.032(2) 0.004(2) 0.006(2) 0.0002(19)
C13D 0.055(3) 0.035(3) 0.031(2) 0.002(2) 0.011(2) -0.003(2)
C14D 0.037(2) 0.021(2) 0.036(2) 0.0029(18) 0.0053(19) -0.0009(18)
C15D 0.043(3) 0.026(2) 0.031(2) 0.002(2) 0.007(2) 0.0071(18)

loop_
_atom_type_symbol
_atom_type_description
_atom_type_scat_dispersion_real
_atom_type_scat_dispersion_imag
_atom_type_scat_source
C C 0.0033 0.0000 'International Tables Vol C Tables 4.2.6.8 and 6.1.1.4'
H H 0.0000 0.0000 'International Tables Vol C Tables 4.2.6.8 and 6.1.1.4'
O O 0.0106 0.0000 'International Tables Vol C Tables 4.2.6.8 and 6.1.1.4'

loop_
_geom_angle_atom_site_label_1
_geom_angle_atom_site_label_2
_geom_angle_atom_site_label_3
_geom_angle
_geom_angle_publ_flag
C2A O1A C12A 116.5(3) ?
C10A C1A C6A 120.4(3) ?
C10A C1A C2A 119.2(3) ?
C6A C1A C2A 120.3(3) ?
O1A C2A C3A 115.9(3) ?
O1A C2A C1A 119.0(3) ?
C3A C2A C1A 125.0(4) ?
C2A C3A C4A 118.5(4) ?
C2A C3A C13A 122.5(4) ?
C4A C3A C13A 119.0(4) ?
O2A C4A C3A 123.7(4) ?
O2A C4A C5A 117.3(4) ?
C3A C4A C5A 118.9(4) ?
O3A C5A C6A 124.7(4) ?
O3A C5A C4A 116.8(4) ?
C6A C5A C4A 118.5(3) ?
C7A C6A C1A 119.9(4) ?
C7A C6A C5A 121.9(3) ?
C1A C6A C5A 118.2(3) ?
C8A C7A C6A 118.1(4) ?
C8A C7A C14A 118.8(4) ?
C6A C7A C14A 123.1(4) ?
C9A C8A C7A 122.3(4) ?
C9A C8A H8AA 118.8 ?
C7A C8A H8AA 118.8 ?
C8A C9A C10A 120.3(4) ?
C8A C9A H9AA 119.9 ?
C10A C9A H9AA 119.9 ?
C1A C10A C9A 118.9(4) ?
C1A C10A C11A 120.5(3) ?
C9A C10A C11A 120.6(4) ?
C12A C11A C10A 108.1(3) ?
C12A C11A C15A 112.7(4) y
C10A C11A C15A 111.9(3) ?
C12A C11A H11A 108.0 ?
C10A C11A H11A 108.0 ?
C15A C11A H11A 108.0 ?
O1A C12A C11A 111.2(3) ?
O1A C12A H12A 109.4 ?
C11A C12A H12A 109.4 ?
O1A C12A H12B 109.4 ?
C11A C12A H12B 109.4 ?
H12A C12A H12B 108.0 ?
C3A C13A H13A 109.5 ?
C3A C13A H13B 109.5 ?
H13A C13A H13B 109.5 ?
C3A C13A H13C 109.5 ?
H13A C13A H13C 109.5 ?
H13B C13A H13C 109.5 ?
C7A C14A H14A 109.5 ?
C7A C14A H14B 109.5 ?
H14A C14A H14B 109.5 ?
C7A C14A H14C 109.5 ?
H14A C14A H14C 109.5 ?
H14B C14A H14C 109.5 ?
C11A C15A H15A 109.5 ?
C11A C15A H15B 109.5 ?
H15A C15A H15B 109.5 ?
C11A C15A H15C 109.5 ?
H15A C15A H15C 109.5 ?
H15B C15A H15C 109.5 ?
C2B O1B C12B 117.1(4) ?
C10B C1B C6B 119.9(4) ?
C10B C1B C2B 119.6(4) ?
C6B C1B C2B 120.5(4) ?
O1B C2B C3B 117.4(4) ?
O1B C2B C1B 118.0(4) ?
C3B C2B C1B 124.5(4) ?
C2B C3B C4B 119.1(4) ?
C2B C3B C13B 122.4(4) ?
C4B C3B C13B 118.5(4) ?
O2B C4B C3B 123.1(4) ?
O2B C4B C5B 117.1(4) ?
C3B C4B C5B 119.8(4) ?
O3B C5B C6B 123.9(4) ?
O3B C5B C4B 118.3(4) ?
C6B C5B C4B 117.8(4) ?
C7B C6B C1B 120.7(4) ?
C7B C6B C5B 121.8(4) ?
C1B C6B C5B 117.5(4) ?
C8B C7B C6B 117.6(4) ?
C8B C7B C14B 118.4(4) ?
C6B C7B C14B 124.0(4) ?
C9B C8B C7B 121.2(4) ?
C9B C8B H8BA 119.4 ?
C7B C8B H8BA 119.4 ?
C8B C9B C10B 122.3(4) ?
C8B C9B H9BA 118.8 ?
C10B C9B H9BA 118.8 ?
C9B C10B C1B 118.1(4) ?
C9B C10B C11B 121.4(4) ?
C1B C10B C11B 120.5(4) ?
C10B C11B C12B 107.9(4) ?
C10B C11B C15B 110.9(4) ?
C12B C11B C15B 113.6(4) y
C10B C11B H11B 108.1 ?
C12B C11B H11B 108.1 ?
C15B C11B H11B 108.1 ?
O1B C12B C11B 111.2(4) ?
O1B C12B H12C 109.4 ?
C11B C12B H12C 109.4 ?
O1B C12B H12D 109.4 ?
C11B C12B H12D 109.4 ?
H12C C12B H12D 108.0 ?
C3B C13B H13D 109.5 ?
C3B C13B H13E 109.5 ?
H13D C13B H13E 109.5 ?
C3B C13B H13F 109.5 ?
H13D C13B H13F 109.5 ?
H13E C13B H13F 109.5 ?
C7B C14B H14D 109.5 ?
C7B C14B H14E 109.5 ?
H14D C14B H14E 109.5 ?
C7B C14B H14F 109.5 ?
H14D C14B H14F 109.5 ?
H14E C14B H14F 109.5 ?
C11B C15B H15D 109.5 ?
C11B C15B H15E 109.5 ?
H15D C15B H15E 109.5 ?
C11B C15B H15F 109.5 ?
H15D C15B H15F 109.5 ?
H15E C15B H15F 109.5 ?
C2C O1C C12C 116.7(3) ?
C10C C1C C6C 120.5(4) ?
C10C C1C C2C 119.5(3) ?
C6C C1C C2C 120.0(3) ?
O1C C2C C3C 116.4(4) ?
O1C C2C C1C 118.1(3) ?
C3C C2C C1C 125.4(4) ?
C2C C3C C4C 117.7(4) ?
C2C C3C C13C 123.6(4) ?
C4C C3C C13C 118.7(4) ?
O2C C4C C3C 122.0(4) ?
O2C C4C C5C 117.7(4) ?
C3C C4C C5C 120.3(4) ?
O3C C5C C6C 123.9(4) ?
O3C C5C C4C 117.5(4) ?
C6C C5C C4C 118.6(3) ?
C7C C6C C1C 120.4(4) ?
C7C C6C C5C 122.0(4) ?
C1C C6C C5C 117.6(4) ?
C8C C7C C6C 117.8(4) ?
C8C C7C C14C 118.2(4) ?
C6C C7C C14C 124.0(4) ?
C9C C8C C7C 122.1(4) ?
C9C C8C H8CA 118.9 ?
C7C C8C H8CA 118.9 ?
C8C C9C C10C 121.1(4) ?
C8C C9C H9CA 119.4 ?
C10C C9C H9CA 119.4 ?
C1C C10C C9C 118.0(4) ?
C1C C10C C11C 120.7(4) ?
C9C C10C C11C 121.2(4) ?
C10C C11C C12C 107.9(3) ?
C10C C11C C15C 114.0(3) ?
C12C C11C C15C 108.9(3) y
C10C C11C H11C 108.6 ?
C12C C11C H11C 108.6 ?
C15C C11C H11C 108.6 ?
O1C C12C C11C 111.7(3) ?
O1C C12C H12E 109.3 ?
C11C C12C H12E 109.3 ?
O1C C12C H12F 109.3 ?
C11C C12C H12F 109.3 ?
H12E C12C H12F 107.9 ?
C3C C13C H13G 109.5 ?
C3C C13C H13H 109.5 ?
H13G C13C H13H 109.5 ?
C3C C13C H13I 109.5 ?
H13G C13C H13I 109.5 ?
H13H C13C H13I 109.5 ?
C7C C14C H14G 109.5 ?
C7C C14C H14H 109.5 ?
H14G C14C H14H 109.5 ?
C7C C14C H14I 109.5 ?
H14G C14C H14I 109.5 ?
H14H C14C H14I 109.5 ?
C11C C15C H15G 109.5 ?
C11C C15C H15H 109.5 ?
H15G C15C H15H 109.5 ?
C11C C15C H15I 109.5 ?
H15G C15C H15I 109.5 ?
H15H C15C H15I 109.5 ?
C2D O1D C12D 117.1(3) ?
C10D C1D C6D 120.0(4) ?
C10D C1D C2D 119.8(4) ?
C6D C1D C2D 120.1(4) ?
C3D C2D O1D 117.1(4) ?
C3D C2D C1D 125.1(4) ?
O1D C2D C1D 117.7(4) ?
C2D C3D C4D 118.9(4) ?
C2D C3D C13D 123.4(4) ?
C4D C3D C13D 117.7(4) ?
O2D C4D C3D 122.8(4) ?
O2D C4D C5D 117.2(4) ?
C3D C4D C5D 120.0(4) ?
O3D C5D C6D 124.6(4) ?
O3D C5D C4D 117.7(4) ?
C6D C5D C4D 117.6(4) ?
C7D C6D C1D 120.6(4) ?
C7D C6D C5D 121.4(4) ?
C1D C6D C5D 117.9(4) ?
C8D C7D C6D 117.7(4) ?
C8D C7D C14D 118.0(4) ?
C6D C7D C14D 124.2(4) ?
C9D C8D C7D 122.0(4) ?
C9D C8D H8DA 119.0 ?
C7D C8D H8DA 119.0 ?
C8D C9D C10D 121.1(4) ?
C8D C9D H9DA 119.4 ?
C10D C9D H9DA 119.4 ?
C9D C10D C1D 118.4(4) ?
C9D C10D C11D 120.5(4) ?
C1D C10D C11D 121.1(4) ?
C12D C11D C10D 109.0(4) ?
C12D C11D C15D 108.0(4) y
C10D C11D C15D 114.2(4) ?
C12D C11D H11D 108.5 ?
C10D C11D H11D 108.5 ?
C15D C11D H11D 108.5 ?
O1D C12D C11D 112.7(4) ?
O1D C12D H12G 109.1 ?
C11D C12D H12G 109.1 ?
O1D C12D H12H 109.1 ?
C11D C12D H12H 109.1 ?
H12G C12D H12H 107.8 ?
C3D C13D H13J 109.5 ?
C3D C13D H13K 109.5 ?
H13J C13D H13K 109.5 ?
C3D C13D H13L 109.5 ?
H13J C13D H13L 109.5 ?
H13K C13D H13L 109.5 ?
C7D C14D H14J 109.5 ?
C7D C14D H14K 109.5 ?
H14J C14D H14K 109.5 ?
C7D C14D H14L 109.5 ?
H14J C14D H14L 109.5 ?
H14K C14D H14L 109.5 ?
C11D C15D H15J 109.5 ?
C11D C15D H15K 109.5 ?
H15J C15D H15K 109.5 ?
C11D C15D H15L 109.5 ?
H15J C15D H15L 109.5 ?
H15K C15D H15L 109.5 ?

loop_
_geom_bond_atom_site_label_1
_geom_bond_atom_site_label_2
_geom_bond_distance
_geom_bond_publ_flag
O1A C2A 1.354(5) y
O1A C12A 1.450(5) y
O2A C4A 1.221(5) y
O3A C5A 1.204(5) y
C1A C10A 1.391(6) ?
C1A C6A 1.422(5) ?
C1A C2A 1.463(5) ?
C2A C3A 1.369(6) ?
C3A C4A 1.445(6) ?
C3A C13A 1.505(6) ?
C4A C5A 1.559(6) ?
C5A C6A 1.477(6) ?
C6A C7A 1.407(6) ?
C7A C8A 1.391(6) ?
C7A C14A 1.506(6) ?
C8A C9A 1.374(6) ?
C8A H8AA 0.93 ?
C9A C10A 1.407(6) ?
C9A H9AA 0.93 ?
C10A C11A 1.515(5) ?
C11A C12A 1.505(6) ?
C11A C15A 1.540(6) ?
C11A H11A 0.98 ?
C12A H12A 0.97 ?
C12A H12B 0.97 ?
C13A H13A 0.96 ?
C13A H13B 0.96 ?
C13A H13C 0.96 ?
C14A H14A 0.96 ?
C14A H14B 0.96 ?
C14A H14C 0.96 ?
C15A H15A 0.96 ?
C15A H15B 0.96 ?
C15A H15C 0.96 ?
O1B C2B 1.347(5) y
O1B C12B 1.452(6) y
O2B C4B 1.226(5) y
O3B C5B 1.207(5) y
C1B C10B 1.400(6) ?
C1B C6B 1.424(6) ?
C1B C2B 1.467(6) ?
C2B C3B 1.360(6) ?
C3B C4B 1.424(6) ?
C3B C13B 1.495(7) ?
C4B C5B 1.551(6) ?
C5B C6B 1.500(6) ?
C6B C7B 1.403(6) ?
C7B C8B 1.399(6) ?
C7B C14B 1.499(6) ?
C8B C9B 1.373(6) ?
C8B H8BA 0.93 ?
C9B C10B 1.383(6) ?
C9B H9BA 0.93 ?
C10B C11B 1.496(6) ?
C11B C12B 1.502(6) ?
C11B C15B 1.524(6) ?
C11B H11B 0.98 ?
C12B H12C 0.97 ?
C12B H12D 0.97 ?
C13B H13D 0.96 ?
C13B H13E 0.96 ?
C13B H13F 0.96 ?
C14B H14D 0.96 ?
C14B H14E 0.96 ?
C14B H14F 0.96 ?
C15B H15D 0.96 ?
C15B H15E 0.96 ?
C15B H15F 0.96 ?
O1C C2C 1.351(5) y
O1C C12C 1.448(5) y
O2C C4C 1.227(5) y
O3C C5C 1.214(5) y
C1C C10C 1.394(6) ?
C1C C6C 1.430(5) ?
C1C C2C 1.480(6) ?
C2C C3C 1.361(6) ?
C3C C4C 1.449(6) ?
C3C C13C 1.504(6) ?
C4C C5C 1.536(6) ?
C5C C6C 1.490(6) ?
C6C C7C 1.398(6) ?
C7C C8C 1.394(6) ?
C7C C14C 1.517(6) ?
C8C C9C 1.377(6) ?
C8C H8CA 0.93 ?
C9C C10C 1.404(6) ?
C9C H9CA 0.93 ?
C10C C11C 1.507(5) ?
C11C C12C 1.512(6) ?
C11C C15C 1.534(6) ?
C11C H11C 0.98 ?
C12C H12E 0.97 ?
C12C H12F 0.97 ?
C13C H13G 0.96 ?
C13C H13H 0.96 ?
C13C H13I 0.96 ?
C14C H14G 0.96 ?
C14C H14H 0.96 ?
C14C H14I 0.96 ?
C15C H15G 0.96 ?
C15C H15H 0.96 ?
C15C H15I 0.96 ?
O1D C2D 1.359(5) y
O1D C12D 1.448(5) y
O2D C4D 1.227(5) y
O3D C5D 1.211(5) y
C1D C10D 1.404(6) ?
C1D C6D 1.428(6) ?
C1D C2D 1.464(6) ?
C2D C3D 1.349(6) ?
C3D C4D 1.430(6) ?
C3D C13D 1.523(6) ?
C4D C5D 1.551(6) ?
C5D C6D 1.493(6) ?
C6D C7D 1.407(6) ?
C7D C8D 1.393(6) ?
C7D C14D 1.504(6) ?
C8D C9D 1.389(6) ?
C8D H8DA 0.93 ?
C9D C10D 1.396(6) ?
C9D H9DA 0.93 ?
C10D C11D 1.512(6) ?
C11D C12D 1.504(6) ?
C11D C15D 1.532(6) ?
C11D H11D 0.98 ?
C12D H12G 0.97 ?
C12D H12H 0.97 ?
C13D H13J 0.96 ?
C13D H13K 0.96 ?
C13D H13L 0.96 ?
C14D H14J 0.96 ?
C14D H14K 0.96 ?
C14D H14L 0.96 ?
C15D H15J 0.96 ?
C15D H15K 0.96 ?
C15D H15L 0.96 ?

loop_
_geom_hbond_atom_site_label_D
_geom_hbond_atom_site_label_H
_geom_hbond_atom_site_label_A
_geom_hbond_site_symmetry_A
_geom_hbond_distance_DH
_geom_hbond_distance_HA
_geom_hbond_distance_DA
_geom_hbond_angle_DHA
_geom_hbond_publ_flag
C9C H9CA O2C 2_647 0.93 2.45 3.185(5) 136 y
C8D H8DA O2B 1_655 0.93 2.43 3.352(5) 169 y
C11D H11D O2C 1_655 0.98 2.55 3.449(5) 152 y
C12A H12A O3B 1_655 0.97 2.43 3.248(5) 142 y
C12C H12E O3A 1_556 0.97 2.43 3.368(5) 162 y
C12C H12F O2D 1_555 0.97 2.43 3.349(5) 158 y
C12D H12G O3D 2_757 0.97 2.46 3.343(5) 151 y
C12D H12H O2C 1_555 0.97 2.51 3.358(6) 146 y
C14B H14F O1B 2_556 0.96 2.56 3.273(5) 131 y
C15A H15B O3B 1_555 0.96 2.52 3.410(5) 154 y

loop_
_geom_torsion_atom_site_label_1
_geom_torsion_atom_site_label_2
_geom_torsion_atom_site_label_3
_geom_torsion_atom_site_label_4
_geom_torsion
C12A O1A C2A C3A 158.0(4)
C12A O1A C2A C1A -24.9(5)
C10A C1A C2A O1A -4.0(5)
C6A C1A C2A O1A 177.3(3)
C10A C1A C2A C3A 172.8(4)
C6A C1A C2A C3A -6.0(6)
O1A C2A C3A C4A -179.6(3)
C1A C2A C3A C4A 3.5(6)
O1A C2A C3A C13A -1.8(6)
C1A C2A C3A C13A -178.7(4)
C2A C3A C4A O2A -179.6(4)
C13A C3A C4A O2A 2.5(7)
C2A C3A C4A C5A 3.8(6)
C13A C3A C4A C5A -174.1(4)
O2A C4A C5A O3A -6.2(6)
C3A C4A C5A O3A 170.7(4)
O2A C4A C5A C6A 174.4(4)
C3A C4A C5A C6A -8.7(6)
C10A C1A C6A C7A 0.9(6)
C2A C1A C6A C7A 179.7(4)
C10A C1A C6A C5A -178.3(4)
C2A C1A C6A C5A 0.4(5)
O3A C5A C6A C7A 7.8(6)
C4A C5A C6A C7A -172.8(4)
O3A C5A C6A C1A -173.0(4)
C4A C5A C6A C1A 6.4(5)
C1A C6A C7A C8A -1.2(6)
C5A C6A C7A C8A 178.0(4)
C1A C6A C7A C14A 178.8(4)
C5A C6A C7A C14A -2.0(6)
C6A C7A C8A C9A 1.0(6)
C14A C7A C8A C9A -179.0(4)
C7A C8A C9A C10A -0.5(7)
C6A C1A C10A C9A -0.3(6)
C2A C1A C10A C9A -179.1(4)
C6A C1A C10A C11A 179.9(3)
C2A C1A C10A C11A 1.2(5)
C8A C9A C10A C1A 0.1(6)
C8A C9A C10A C11A 179.8(4)
C1A C10A C11A C12A 27.4(5)
C9A C10A C11A C12A -152.4(4)
C1A C10A C11A C15A -97.3(4)
C9A C10A C11A C15A 83.0(5)
C2A O1A C12A C11A 55.5(5)
C10A C11A C12A O1A -53.7(4)
C15A C11A C12A O1A 70.5(4)
C12B O1B C2B C3B 159.2(4)
C12B O1B C2B C1B -24.6(6)
C10B C1B C2B O1B -3.8(6)
C6B C1B C2B O1B 176.5(4)
C10B C1B C2B C3B 172.1(4)
C6B C1B C2B C3B -7.7(7)
O1B C2B C3B C4B -179.1(4)
C1B C2B C3B C4B 5.0(7)
O1B C2B C3B C13B -1.9(7)
C1B C2B C3B C13B -177.8(5)
C2B C3B C4B O2B -179.7(4)
C13B C3B C4B O2B 3.0(7)
C2B C3B C4B C5B 3.2(6)
C13B C3B C4B C5B -174.1(4)
O2B C4B C5B O3B -5.9(6)
C3B C4B C5B O3B 171.4(4)
O2B C4B C5B C6B 174.0(4)
C3B C4B C5B C6B -8.7(6)
C10B C1B C6B C7B -0.1(6)
C2B C1B C6B C7B 179.7(4)
C10B C1B C6B C5B -178.3(4)
C2B C1B C6B C5B 1.5(6)
O3B C5B C6B C7B 7.8(7)
C4B C5B C6B C7B -172.1(4)
O3B C5B C6B C1B -174.0(4)
C4B C5B C6B C1B 6.1(6)
C1B C6B C7B C8B -1.5(6)
C5B C6B C7B C8B 176.6(4)
C1B C6B C7B C14B 179.4(4)
C5B C6B C7B C14B -2.4(6)
C6B C7B C8B C9B 0.9(6)
C14B C7B C8B C9B 180.0(4)
C7B C8B C9B C10B 1.4(7)
C8B C9B C10B C1B -3.0(6)
C8B C9B C10B C11B 179.3(4)
C6B C1B C10B C9B 2.3(6)
C2B C1B C10B C9B -177.5(4)
C6B C1B C10B C11B -180.0(4)
C2B C1B C10B C11B 0.3(6)
C9B C10B C11B C12B -153.9(4)
C1B C10B C11B C12B 28.5(6)
C9B C10B C11B C15B 81.2(5)
C1B C10B C11B C15B -96.5(5)
C2B O1B C12B C11B 55.7(6)
C10B C11B C12B O1B -54.3(5)
C15B C11B C12B O1B 69.0(5)
C12C O1C C2C C3C -157.6(4)
C12C O1C C2C C1C 25.8(5)
C10C C1C C2C O1C 3.4(6)
C6C C1C C2C O1C -179.2(3)
C10C C1C C2C C3C -172.9(4)
C6C C1C C2C C3C 4.5(6)
O1C C2C C3C C4C 180.0(4)
C1C C2C C3C C4C -3.6(7)
O1C C2C C3C C13C 1.0(7)
C1C C2C C3C C13C 177.4(4)
C2C C3C C4C O2C 179.8(4)
C13C C3C C4C O2C -1.2(7)
C2C C3C C4C C5C -2.0(6)
C13C C3C C4C C5C 177.0(4)
O2C C4C C5C O3C 6.6(6)
C3C C4C C5C O3C -171.7(4)
O2C C4C C5C C6C -175.0(4)
C3C C4C C5C C6C 6.7(6)
C10C C1C C6C C7C 0.2(6)
C2C C1C C6C C7C -177.1(4)
C10C C1C C6C C5C 178.1(4)
C2C C1C C6C C5C 0.7(5)
O3C C5C C6C C7C -9.7(6)
C4C C5C C6C C7C 171.9(4)
O3C C5C C6C C1C 172.5(4)
C4C C5C C6C C1C -5.8(5)
C1C C6C C7C C8C -0.9(6)
C5C C6C C7C C8C -178.6(4)
C1C C6C C7C C14C 178.5(4)
C5C C6C C7C C14C 0.8(6)
C6C C7C C8C C9C 1.4(6)
C14C C7C C8C C9C -178.0(4)
C7C C8C C9C C10C -1.3(6)
C6C C1C C10C C9C -0.1(6)
C2C C1C C10C C9C 177.3(4)
C6C C1C C10C C11C -178.8(4)
C2C C1C C10C C11C -1.4(6)
C8C C9C C10C C1C 0.5(6)
C8C C9C C10C C11C 179.3(4)
C1C C10C C11C C12C -26.4(5)
C9C C10C C11C C12C 154.9(4)
C1C C10C C11C C15C -147.6(4)
C9C C10C C11C C15C 33.7(5)
C2C O1C C12C C11C -56.1(5)
C10C C11C C12C O1C 53.4(4)
C15C C11C C12C O1C 177.7(3)
C12D O1D C2D C3D -154.7(4)
C12D O1D C2D C1D 28.8(6)
C10D C1D C2D C3D -175.0(4)
C6D C1D C2D C3D 3.6(7)
C10D C1D C2D O1D 1.3(6)
C6D C1D C2D O1D 179.9(4)
O1D C2D C3D C4D -177.8(4)
C1D C2D C3D C4D -1.5(7)
O1D C2D C3D C13D 1.2(7)
C1D C2D C3D C13D 177.5(4)
C2D C3D C4D O2D 178.6(4)
C13D C3D C4D O2D -0.5(7)
C2D C3D C4D C5D -3.0(6)
C13D C3D C4D C5D 177.9(4)
O2D C4D C5D O3D 3.0(6)
C3D C4D C5D O3D -175.5(4)
O2D C4D C5D C6D -176.1(4)
C3D C4D C5D C6D 5.4(6)
C10D C1D C6D C7D 0.3(6)
C2D C1D C6D C7D -178.3(4)
C10D C1D C6D C5D 177.7(4)
C2D C1D C6D C5D -0.9(6)
O3D C5D C6D C7D -4.9(6)
C4D C5D C6D C7D 174.1(4)
O3D C5D C6D C1D 177.7(4)
C4D C5D C6D C1D -3.3(5)
C1D C6D C7D C8D 1.1(6)
C5D C6D C7D C8D -176.3(4)
C1D C6D C7D C14D -177.1(4)
C5D C6D C7D C14D 5.5(6)
C6D C7D C8D C9D -0.3(6)
C14D C7D C8D C9D 178.0(4)
C7D C8D C9D C10D -1.8(7)
C8D C9D C10D C1D 3.2(6)
C8D C9D C10D C11D -176.3(4)
C6D C1D C10D C9D -2.4(6)
C2D C1D C10D C9D 176.2(4)
C6D C1D C10D C11D 177.1(4)
C2D C1D C10D C11D -4.3(6)
C9D C10D C11D C12D 159.1(4)
C1D C10D C11D C12D -20.4(6)
C9D C10D C11D C15D 38.3(6)
C1D C10D C11D C15D -141.2(4)
C2D O1D C12D C11D -55.5(5)
C10D C11D C12D O1D 48.1(5)
C15D C11D C12D O1D 172.7(4)

loop_
_cod_related_entry_id
_cod_related_entry_database
_cod_related_entry_code
1 ChemSpider 24737446
